data_2020036
loop_
_publ_author_name
'Seidel, R\"udiger W.'
'Goddard, Richard'

_publ_section_title
;
 Anisole at 100K: the first crystal structure determination
;
_journal_coeditor_code YF3090
_journal_issue 8
_journal_name_full 'Acta Crystallographica Section C'
_journal_page_first
;
;
_journal_paper_doi 10.1107/S2053229615012553
_journal_volume 71
_journal_year 2015
_chemical_formula_iupac 'C7 H8 O'
_chemical_formula_moiety 'C7 H8 O'
_chemical_formula_sum 'C7 H8 O'
_chemical_formula_weight 108.13
_chemical_melting_point 236
_chemical_name_common anisole
_chemical_name_systematic
;
Methoxybenzene
;
_space_group_crystal_system monoclinic
_space_group_IT_number 14
_space_group_name_Hall '-P 2ybc'
_space_group_name_H-M_alt 'P 1 21/c 1'
_symmetry_space_group_name_Hall '-P 2ybc'
_symmetry_space_group_name_H-M 'P 1 21/c 1'
_atom_sites_solution_hydrogens geom
_atom_sites_solution_primary direct
_atom_sites_solution_secondary difmap
_cell_angle_alpha 90
_cell_angle_beta 95.5700(10)
_cell_angle_gamma 90
_cell_formula_units_Z 8
_cell_length_a 13.4809(6)
_cell_length_b 14.3767(7)
_cell_length_c 6.2095(3)
_cell_measurement_reflns_used 9877
_cell_measurement_temperature 100(2)
_cell_measurement_theta_max 67.2785
_cell_measurement_theta_min 6.5987
_cell_volume 1197.79(10)
_computing_cell_refinement
;
SAINT (Bruker, 2013)
;
_computing_data_collection
;
APEX2 (Bruker, 2013)
;
_computing_data_reduction
;
SAINT (Bruker, 2013)
;
_computing_molecular_graphics
;
DIAMOND (Brandenburg, 2014)
;
_computing_publication_material
;
enCIFer (Allen <i>et al.</i>,  2004)
;
_computing_structure_refinement
;
SHELXL2014 (Sheldrick, 2015)
;
_computing_structure_solution
;
SHElXS2013 (Sheldrick, 2008)
;
_diffrn_ambient_temperature 100(2)
_diffrn_detector_area_resol_mean 16.67
_diffrn_measured_fraction_theta_full 0.975
_diffrn_measured_fraction_theta_max 0.975
_diffrn_measurement_device_type 'Bruker X8 Proteum'
_diffrn_measurement_method '\f- and \w scans'
_diffrn_radiation_monochromator 'MONTEL graded multilayer optic'
_diffrn_radiation_type CuK\a
_diffrn_radiation_wavelength 1.54178
_diffrn_reflns_av_R_equivalents 0.0382
_diffrn_reflns_limit_h_max 16
_diffrn_reflns_limit_h_min -16
_diffrn_reflns_limit_k_max 13
_diffrn_reflns_limit_k_min -15
_diffrn_reflns_limit_l_max 7
_diffrn_reflns_limit_l_min -7
_diffrn_reflns_number 40069
_diffrn_reflns_theta_full 67.426
_diffrn_reflns_theta_max 67.425
_diffrn_reflns_theta_min 3.294
_exptl_absorpt_coefficient_mu 0.627
_exptl_absorpt_correction_T_max 1.0000
_exptl_absorpt_correction_T_min 0.3866
_exptl_absorpt_correction_type multi-scan
_exptl_absorpt_process_details
;
(SADABS; Bruker, 2012)
;
_exptl_crystal_colour colourless
_exptl_crystal_density_diffrn 1.199
_exptl_crystal_description cylinder
_exptl_crystal_F_000 464
_exptl_crystal_size_max 1.000
_exptl_crystal_size_mid 0.500
_exptl_crystal_size_min 0.500
_refine_diff_density_max 0.244
_refine_diff_density_min -0.175
_refine_ls_extinction_coef 0.0127(11)
_refine_ls_extinction_expression Fc^*^=kFc[1+0.001xFc^2^\l^3^/sin(2\q)]^-1/4^
_refine_ls_extinction_method
;
SHELXL2014 (Sheldrick, 2015)
;
_refine_ls_goodness_of_fit_ref 1.127
_refine_ls_hydrogen_treatment constr
_refine_ls_matrix_type full
_refine_ls_number_parameters 148
_refine_ls_number_reflns 2105
_refine_ls_number_restraints 0
_refine_ls_restrained_S_all 1.127
_refine_ls_R_factor_all 0.0384
_refine_ls_R_factor_gt 0.0372
_refine_ls_shift/su_max 0.000
_refine_ls_shift/su_mean 0.000
_refine_ls_structure_factor_coef Fsqd
_refine_ls_weighting_details 'w=1/[\s^2^(Fo^2^)+(0.0577P)^2^+0.3031P] where P=(Fo^2^+2Fc^2^)/3'
_refine_ls_weighting_scheme calc
_refine_ls_wR_factor_gt 0.1109
_refine_ls_wR_factor_ref 0.1119
_reflns_number_gt 2004
_reflns_number_total 2105
_reflns_threshold_expression 'I > 2\s(I)'
_cod_data_source_file yf3090sup1.cif
_cod_data_source_block I
_cod_database_code 2020036
_shelx_space_group_comment
;
The symmetry employed for this shelxl refinement is uniquely defined
by the following loop, which should always be used as a source of
symmetry information in preference to the above space-group names.
They are only intended as comments.
;
_shelx_estimated_absorpt_t_min 0.573
_shelx_estimated_absorpt_t_max 0.745

loop_
_space_group_symop_operation_xyz
'x, y, z'
'-x, y+1/2, -z+1/2'
'-x, -y, -z'
'x, -y-1/2, z-1/2'

loop_
_atom_site_type_symbol
_atom_site_label
_atom_site_fract_x
_atom_site_fract_y
_atom_site_fract_z
_atom_site_U_iso_or_equiv
_atom_site_adp_type
_atom_site_calc_flag
_atom_site_occupancy
O O1 0.14035(6) 0.62419(5) 0.64955(12) 0.0233(2) Uani d 1
O O2 0.35693(6) 0.36283(6) 0.36620(12) 0.0225(2) Uani d 1
C C1 0.23901(8) 0.62538(7) 0.72931(16) 0.0184(3) Uani d 1
C C2 0.31286(8) 0.67430(8) 0.63526(17) 0.0209(3) Uani d 1
H H2 0.2968 0.7103 0.5083 0.025 Uiso calc 1
C C3 0.41069(8) 0.66959(8) 0.73071(18) 0.0221(3) Uani d 1
H H3 0.4615 0.7031 0.6683 0.027 Uiso calc 1
C C4 0.43501(9) 0.61702(8) 0.91443(18) 0.0233(3) Uani d 1
H H4 0.5021 0.6135 0.9765 0.028 Uiso calc 1
C C5 0.36030(9) 0.56921(8) 1.00777(17) 0.0241(3) Uani d 1
H H5 0.3764 0.5336 1.1353 0.029 Uiso calc 1
C C6 0.26252(8) 0.57318(7) 0.91574(17) 0.0214(3) Uani d 1
H H6 0.2117 0.5403 0.9798 0.026 Uiso calc 1
C C7 0.11322(9) 0.67593(9) 0.45767(18) 0.0281(3) Uani d 1
H H7A 0.1306 0.7415 0.4825 0.042 Uiso calc 1
H H7B 0.0413 0.6703 0.4184 0.042 Uiso calc 1
H H7C 0.1491 0.6516 0.3399 0.042 Uiso calc 1
C C8 0.26025(8) 0.37312(7) 0.27805(17) 0.0181(3) Uani d 1
C C9 0.18780(8) 0.42311(7) 0.37448(17) 0.0215(3) Uani d 1
H H9 0.2035 0.4532 0.5098 0.026 Uiso calc 1
C C10 0.09204(8) 0.42819(8) 0.26886(19) 0.0239(3) Uani d 1
H H10 0.0423 0.4624 0.3329 0.029 Uiso calc 1
C C11 0.06800(9) 0.38443(8) 0.07286(19) 0.0248(3) Uani d 1
H H11 0.0022 0.3883 0.0031 0.030 Uiso calc 1
C C12 0.14099(9) 0.33451(8) -0.02174(17) 0.0235(3) Uani d 1
H H12 0.1251 0.3043 -0.1568 0.028 Uiso calc 1
C C13 0.23676(8) 0.32882(7) 0.08087(17) 0.0203(3) Uani d 1
H H13 0.2864 0.2946 0.0163 0.024 Uiso calc 1
C C14 0.38442(9) 0.40747(9) 0.56823(18) 0.0281(3) Uani d 1
H H14A 0.3739 0.4747 0.5525 0.042 Uiso calc 1
H H14B 0.4549 0.3951 0.6136 0.042 Uiso calc 1
H H14C 0.3434 0.3833 0.6775 0.042 Uiso calc 1

loop_
_atom_site_aniso_label
_atom_site_aniso_U_11
_atom_site_aniso_U_22
_atom_site_aniso_U_33
_atom_site_aniso_U_12
_atom_site_aniso_U_13
_atom_site_aniso_U_23
O1 0.0196(4) 0.0269(5) 0.0233(4) -0.0003(3) 0.0017(3) 0.0035(3)
O2 0.0212(4) 0.0275(5) 0.0187(4) 0.0011(3) 0.0013(3) -0.0031(3)
C1 0.0203(6) 0.0170(6) 0.0185(5) 0.0011(4) 0.0046(4) -0.0029(4)
C2 0.0247(6) 0.0199(6) 0.0187(5) 0.0023(4) 0.0046(4) 0.0016(4)
C3 0.0220(6) 0.0206(6) 0.0247(6) -0.0011(4) 0.0072(4) -0.0010(4)
C4 0.0217(6) 0.0240(6) 0.0239(6) 0.0021(4) 0.0001(4) -0.0032(4)
C5 0.0321(6) 0.0216(6) 0.0187(5) 0.0030(5) 0.0026(5) 0.0029(4)
C6 0.0260(6) 0.0191(6) 0.0200(5) -0.0010(4) 0.0066(4) -0.0002(4)
C7 0.0243(6) 0.0327(7) 0.0267(6) 0.0016(5) -0.0014(5) 0.0056(5)
C8 0.0204(6) 0.0164(6) 0.0180(5) -0.0021(4) 0.0053(4) 0.0028(4)
C9 0.0268(6) 0.0196(6) 0.0190(5) -0.0022(4) 0.0063(4) -0.0020(4)
C10 0.0232(6) 0.0216(6) 0.0283(6) 0.0011(4) 0.0096(5) 0.0001(4)
C11 0.0212(6) 0.0247(6) 0.0282(6) -0.0015(4) 0.0006(5) 0.0017(4)
C12 0.0296(6) 0.0215(6) 0.0194(5) -0.0030(4) 0.0025(4) -0.0024(4)
C13 0.0247(6) 0.0183(6) 0.0186(5) 0.0001(4) 0.0060(4) -0.0003(4)
C14 0.0271(6) 0.0368(7) 0.0201(6) -0.0016(5) 0.0004(5) -0.0049(5)

loop_
_atom_type_symbol
_atom_type_description
_atom_type_scat_dispersion_real
_atom_type_scat_dispersion_imag
_atom_type_scat_source
C C 0.0181 0.0091 'International Tables Vol C Tables 4.2.6.8 and 6.1.1.4'
H H 0.0000 0.0000 'International Tables Vol C Tables 4.2.6.8 and 6.1.1.4'
O O 0.0492 0.0322 'International Tables Vol C Tables 4.2.6.8 and 6.1.1.4'

loop_
_geom_angle_atom_site_label_1
_geom_angle_atom_site_label_2
_geom_angle_atom_site_label_3
_geom_angle
C1 O1 C7 117.18(8)
C8 O2 C14 117.28(8)
O1 C1 C6 115.34(9)
O1 C1 C2 124.17(10)
C6 C1 C2 120.49(10)
C1 C2 C3 118.84(10)
C1 C2 H2 120.6
C3 C2 H2 120.6
C4 C3 C2 121.12(10)
C4 C3 H3 119.4
C2 C3 H3 119.4
C3 C4 C5 119.40(10)
C3 C4 H4 120.3
C5 C4 H4 120.3
C6 C5 C4 120.39(10)
C6 C5 H5 119.8
C4 C5 H5 119.8
C5 C6 C1 119.75(10)
C5 C6 H6 120.1
C1 C6 H6 120.1
O1 C7 H7A 109.5
O1 C7 H7B 109.5
H7A C7 H7B 109.5
O1 C7 H7C 109.5
H7A C7 H7C 109.5
H7B C7 H7C 109.5
O2 C8 C13 115.39(9)
O2 C8 C9 124.22(10)
C13 C8 C9 120.39(10)
C10 C9 C8 118.76(10)
C10 C9 H9 120.6
C8 C9 H9 120.6
C11 C10 C9 121.27(10)
C11 C10 H10 119.4
C9 C10 H10 119.4
C10 C11 C12 119.45(11)
C10 C11 H11 120.3
C12 C11 H11 120.3
C13 C12 C11 120.08(10)
C13 C12 H12 120.0
C11 C12 H12 120.0
C12 C13 C8 120.05(10)
C12 C13 H13 120.0
C8 C13 H13 120.0
O2 C14 H14A 109.5
O2 C14 H14B 109.5
H14A C14 H14B 109.5
O2 C14 H14C 109.5
H14A C14 H14C 109.5
H14B C14 H14C 109.5

loop_
_geom_bond_atom_site_label_1
_geom_bond_atom_site_label_2
_geom_bond_distance
O1 C1 1.3736(13)
O1 C7 1.4220(13)
O2 C8 1.3718(13)
O2 C14 1.4257(13)
C1 C6 1.3902(15)
C1 C2 1.3927(15)
C2 C3 1.3941(16)
C2 H2 0.9500
C3 C4 1.3811(16)
C3 H3 0.9500
C4 C5 1.3914(16)
C4 H4 0.9500
C5 C6 1.3861(16)
C5 H5 0.9500
C6 H6 0.9500
C7 H7A 0.9800
C7 H7B 0.9800
C7 H7C 0.9800
C8 C13 1.3891(15)
C8 C9 1.3938(15)
C9 C10 1.3920(16)
C9 H9 0.9500
C10 C11 1.3804(16)
C10 H10 0.9500
C11 C12 1.3930(16)
C11 H11 0.9500
C12 C13 1.3856(16)
C12 H12 0.9500
C13 H13 0.9500
C14 H14A 0.9800
C14 H14B 0.9800
C14 H14C 0.9800

loop_
_geom_torsion_atom_site_label_1
_geom_torsion_atom_site_label_2
_geom_torsion_atom_site_label_3
_geom_torsion_atom_site_label_4
_geom_torsion
C2 C1 O1 C7 0.53(15)
C9 C8 O2 C14 -0.81(15)

_cod_database_fobs_code 2020036
